data_1559262
loop_
_publ_author_name
'Olivon, Florent'
'Retailleau, Pascal'
'Desrat, Sandy'
'Touboul, David'
'Roussi, Fanny'
'Apel, C\'ecile'
'Litaudon, Marc'

_publ_section_title
;
 Isolation of Picrotoxanes from <i>Austrobuxus carunculatus</i> Using
 Taxonomy-Based Molecular Networking.
;
_journal_issue 10
_journal_name_full 'Journal of natural products'
_journal_page_first 3069
_journal_page_last 3079
_journal_paper_doi 10.1021/acs.jnatprod.0c00636
_journal_volume 83
_journal_year 2020
_chemical_absolute_configuration unk
_chemical_formula_moiety 'C33 H50 O9'
_chemical_formula_sum 'C33 H50 O9'
_chemical_formula_weight 590.73
_space_group_crystal_system triclinic
_space_group_IT_number 1
_space_group_name_Hall 'P 1'
_space_group_name_H-M_alt 'P 1'
_atom_sites_solution_hydrogens geom
_atom_sites_solution_primary dual
_atom_sites_solution_secondary difmap
_audit_creation_method SHELXL-2018/3
_cell_angle_alpha 84.188(4)
_cell_angle_beta 80.126(4)
_cell_angle_gamma 89.579(3)
_cell_formula_units_Z 2
_cell_length_a 8.0071(3)
_cell_length_b 10.1293(4)
_cell_length_c 20.8919(9)
_cell_measurement_reflns_used 5464
_cell_measurement_temperature 293(2)
_cell_measurement_theta_max 23.7570
_cell_measurement_theta_min 3.7690
_cell_volume 1660.70(12)
_computing_cell_refinement 'CrysAlisPro 1.171.39.46 (Rigaku OD, 2018)'
_computing_data_collection 'CrysAlisPro 1.171.39.46 (Rigaku OD, 2018)'
_computing_data_reduction 'CrysAlisPro 1.171.39.46 (Rigaku OD, 2018)'
_computing_structure_refinement 'SHELXL-2018/3 (Sheldrick, 2015b)'
_computing_structure_solution 'SHELXT (Sheldrick, 2015a)'
_diffrn_ambient_environment air
_diffrn_ambient_temperature 293(2)
_diffrn_detector 'HPAD Dectris Pilatus3R 200K'
_diffrn_measured_fraction_theta_full 0.991
_diffrn_measured_fraction_theta_max 0.873
_diffrn_measurement_device 'four-circle diffractometer'
_diffrn_measurement_device_type 'XtaLAB AFC12 (RINC): Kappa single'
_diffrn_radiation_monochromator 'Rigaku MaxFlux double bounce layer mirror'
_diffrn_radiation_probe x-ray
_diffrn_radiation_type 'Mo K\a'
_diffrn_radiation_wavelength 0.71073
_diffrn_reflns_av_R_equivalents 0.0654
_diffrn_reflns_av_unetI/netI 0.1073
_diffrn_reflns_Laue_measured_fraction_full 0.991
_diffrn_reflns_Laue_measured_fraction_max 0.873
_diffrn_reflns_limit_h_max 10
_diffrn_reflns_limit_h_min -10
_diffrn_reflns_limit_k_max 13
_diffrn_reflns_limit_k_min -13
_diffrn_reflns_limit_l_max 28
_diffrn_reflns_limit_l_min -28
_diffrn_reflns_number 24758
_diffrn_reflns_point_group_measured_fraction_full 0.909
_diffrn_reflns_point_group_measured_fraction_max 0.762
_diffrn_reflns_theta_full 25.242
_diffrn_reflns_theta_max 29.580
_diffrn_reflns_theta_min 3.521
_diffrn_source 'micro-focus sealed X-ray tube'
_diffrn_source_type 'Rigaku (Mo) mm003 X-ray Source'
_exptl_absorpt_coefficient_mu 0.085
_exptl_absorpt_correction_T_max 1.00000
_exptl_absorpt_correction_T_min 0.34599
_exptl_absorpt_correction_type multi-scan
_exptl_absorpt_process_details
;
CrysAlisPro 1.171.39.46 (Rigaku Oxford Diffraction, 2018)
Empirical absorption correction using spherical harmonics,
 implemented in SCALE3 ABSPACK scaling algorithm.
;
_exptl_crystal_colour colourless
_exptl_crystal_density_diffrn 1.181
_exptl_crystal_description plate
_exptl_crystal_F_000 640
_exptl_crystal_size_max 0.30
_exptl_crystal_size_mid 0.14
_exptl_crystal_size_min 0.03
_refine_diff_density_max 0.273
_refine_diff_density_min -0.210
_refine_diff_density_rms 0.043
_refine_ls_abs_structure_details
;
 Refined as an inversion twin.
;
_refine_ls_extinction_method none
_refine_ls_goodness_of_fit_ref 1.012
_refine_ls_hydrogen_treatment constr
_refine_ls_matrix_type full
_refine_ls_number_parameters 789
_refine_ls_number_reflns 14200
_refine_ls_number_restraints 147
_refine_ls_restrained_S_all 1.008
_refine_ls_R_factor_all 0.0997
_refine_ls_R_factor_gt 0.0616
_refine_ls_shift/su_max 0.000
_refine_ls_shift/su_mean 0.000
_refine_ls_structure_factor_coef Fsqd
_refine_ls_weighting_details 'w=1/[\s^2^(Fo^2^)+(0.0645P)^2^] where P=(Fo^2^+2Fc^2^)/3'
_refine_ls_weighting_scheme calc
_refine_ls_wR_factor_gt 0.1437
_refine_ls_wR_factor_ref 0.1601
_reflns_Friedel_coverage 0.748
_reflns_Friedel_fraction_full 0.827
_reflns_Friedel_fraction_max 0.652
_reflns_number_gt 9341
_reflns_number_total 14214
_reflns_threshold_expression 'I > 2\s(I)'
_cod_data_source_file np0c00636_si_005.cif
_cod_data_source_block compound-9
_cod_depositor_comments 'Adding full bibliography for 1559261--1559267.cif.'
_cod_original_cell_volume 1660.71(12)
_cod_database_code 1559262
_shelx_space_group_comment
;
The symmetry employed for this shelxl refinement is uniquely defined
by the following loop, which should always be used as a source of
symmetry information in preference to the above space-group names.
They are only intended as comments.
;

loop_
_space_group_symop_operation_xyz
'x, y, z'

loop_
_atom_site_label
_atom_site_type_symbol
_atom_site_fract_x
_atom_site_fract_y
_atom_site_fract_z
_atom_site_U_iso_or_equiv
_atom_site_adp_type
_atom_site_occupancy
_atom_site_site_symmetry_order
_atom_site_calc_flag
_atom_site_refinement_flags_posn
_atom_site_refinement_flags_adp
_atom_site_refinement_flags_occupancy
_atom_site_disorder_assembly
_atom_site_disorder_group
C1_1 C 0.4301(4) 0.8810(3) 0.50333(18) 0.0349(7) Uani 1 1 d . . . . .
O1_1 O 0.1500(3) 0.8282(3) 0.57327(14) 0.0496(7) Uani 1 1 d . . . . .
H1O_1 H 0.127757 0.902070 0.585048 0.074 Uiso 1 1 calc R U . . .
C2_1 C 0.2396(4) 0.8413(4) 0.50798(19) 0.0385(8) Uani 1 1 d . . . . .
H2_1 H 0.186867 0.914273 0.484397 0.046 Uiso 1 1 calc R U . . .
O4_1 O 0.5752(4) 0.9082(3) 0.38559(13) 0.0484(7) Uani 1 1 d . . . . .
H4O_1 H 0.636534 0.970296 0.389455 0.073 Uiso 1 1 calc R U . . .
C3_1 C 0.2079(4) 0.7173(4) 0.47761(19) 0.0404(8) Uani 1 1 d . . . . .
H3_1 H 0.085873 0.702689 0.480389 0.048 Uiso 1 1 calc R U . . .
O5_1 O 0.7799(3) 0.9140(3) 0.48922(15) 0.0507(7) Uani 1 1 d . . . . .
C4_1 C 0.2990(5) 0.7135(4) 0.4076(2) 0.0417(8) Uani 1 1 d . . . . .
H4_1 H 0.266747 0.628283 0.394509 0.050 Uiso 1 1 calc R U . . .
O6_1 O 0.4977(3) 0.9438(2) 0.60699(13) 0.0415(6) Uani 1 1 d . . . . .
C5_1 C 0.4799(4) 0.6939(4) 0.42310(19) 0.0388(8) Uani 1 1 d . . . . .
H5_1 H 0.556569 0.662103 0.386186 0.047 Uiso 1 1 calc R U . . .
O7_1 O 0.4477(4) 0.9732(3) 0.71211(14) 0.0498(7) Uani 1 1 d . . . . .
C6_1 C 0.5499(4) 0.8221(4) 0.44370(19) 0.0381(8) Uani 1 1 d . . . . .
O2_1 O 0.2832(3) 0.6037(3) 0.51157(13) 0.0430(6) Uani 1 1 d . . . . .
C7_1 C 0.4339(5) 1.0340(4) 0.4920(2) 0.0414(8) Uani 1 1 d . . . . .
H7A_1 H 0.546831 1.065799 0.491458 0.062 Uiso 1 1 calc R U . . .
H7B_1 H 0.357618 1.069501 0.526526 0.062 Uiso 1 1 calc R U . . .
H7C_1 H 0.399686 1.061818 0.450903 0.062 Uiso 1 1 calc R U . . .
O3_1 O 0.5272(4) 0.4958(3) 0.49578(17) 0.0596(8) Uani 1 1 d . . . . .
C8_1 C 0.2633(5) 0.8170(4) 0.3543(2) 0.0509(10) Uani 1 1 d . . . . .
O8_1 O 0.4297(5) 0.7130(3) 0.79599(15) 0.0692(9) Uani 1 1 d . . . . .
C9_1 C 0.1334(6) 0.8988(5) 0.3611(2) 0.0620(12) Uani 1 1 d . . . . .
H9A_1 H 0.108861 0.952182 0.325063 0.074 Uiso 1 1 calc R U . . .
H9B_1 H 0.066661 0.902901 0.401904 0.074 Uiso 1 1 calc R U . . .
O9_1 O 0.6108(9) 0.5511(6) 0.7880(3) 0.141(2) Uani 1 1 d . . . . .
C10_1 C 0.3730(7) 0.8084(6) 0.2891(2) 0.0739(14) Uani 1 1 d . . . . .
H10A_1 H 0.331808 0.868169 0.256792 0.111 Uiso 1 1 calc R U . . .
H10B_1 H 0.369795 0.719324 0.277389 0.111 Uiso 1 1 calc R U . . .
H10C_1 H 0.487478 0.832161 0.291377 0.111 Uiso 1 1 calc R U . . .
C11_1 C 0.7153(5) 0.7950(4) 0.4682(2) 0.0426(9) Uani 1 1 d . . . . .
H11_1 H 0.793847 0.729007 0.449258 0.051 Uiso 1 1 calc R U . . .
C12_1 C 0.6980(5) 0.8129(4) 0.5369(2) 0.0447(9) Uani 1 1 d . . . . .
H12_1 H 0.767163 0.758679 0.563682 0.054 Uiso 1 1 calc R U . . .
C13_1 C 0.5143(4) 0.8366(4) 0.56518(18) 0.0378(8) Uani 1 1 d . . . . .
C14_1 C 0.4525(5) 0.7111(4) 0.61254(18) 0.0408(8) Uani 1 1 d . . . . .
H14A_1 H 0.332859 0.693852 0.613970 0.049 Uiso 1 1 calc R U . . .
H14B_1 H 0.516629 0.633428 0.600002 0.049 Uiso 1 1 calc R U . . .
C15_1 C 0.4426(5) 0.5871(4) 0.4790(2) 0.0414(9) Uani 1 1 d . . . . .
C16_1 C 0.4866(5) 0.7500(4) 0.67798(19) 0.0423(9) Uani 1 1 d . . . . .
H16_1 H 0.603764 0.726780 0.681876 0.051 Uiso 1 1 calc R U . . .
C17_1 C 0.4739(4) 0.8985(4) 0.67032(19) 0.0374(8) Uani 1 1 d . . . . .
C18_1 C 0.3688(7) 0.6820(4) 0.7376(2) 0.0607(12) Uani 1 1 d . . . . .
H18_1 H 0.372477 0.585758 0.735646 0.073 Uiso 1 1 calc R U . . .
C19_1 C 0.1862(7) 0.7264(6) 0.7456(3) 0.0756(15) Uani 1 1 d . . . . .
H19A_1 H 0.145366 0.722698 0.705177 0.113 Uiso 1 1 calc R U . . .
H19B_1 H 0.179145 0.815801 0.757232 0.113 Uiso 1 1 calc R U . . .
H19C_1 H 0.118325 0.668934 0.779302 0.113 Uiso 1 1 calc R U . . .
C20_1 C 0.5608(8) 0.6456(6) 0.8129(2) 0.0779(16) Uani 1 1 d . . . . .
C21_1 C 0.6428(10) 0.7128(8) 0.8613(3) 0.105(2) Uani 1 1 d D . . . .
H21A_1 H 0.692327 0.796154 0.839631 0.127 Uiso 1 1 calc R U . . .
H21B_1 H 0.554544 0.733732 0.896633 0.127 Uiso 1 1 calc R U . . .
C22_1 C 0.7762(9) 0.6369(10) 0.8901(4) 0.112(2) Uani 1 1 d D . . . .
H22A_1 H 0.847453 0.594644 0.855813 0.134 Uiso 1 1 calc R U . . .
H22B_1 H 0.721738 0.567094 0.921917 0.134 Uiso 1 1 calc R U . . .
C23_1 C 0.8889(11) 0.7186(11) 0.9233(4) 0.123(3) Uani 1 1 d D . . . .
H23A_1 H 0.949189 0.784465 0.890752 0.148 Uiso 1 1 calc R U . . .
H23B_1 H 0.816850 0.765819 0.955462 0.148 Uiso 1 1 calc R U . . .
C24_1 C 1.0145(11) 0.6424(12) 0.9561(5) 0.138(3) Uani 1 1 d D . . . .
H24A_1 H 1.084027 0.592013 0.924606 0.165 Uiso 1 1 calc R U . . .
H24B_1 H 0.954745 0.579694 0.990373 0.165 Uiso 1 1 calc R U . . .
C25_1 C 1.1288(13) 0.7287(13) 0.9855(5) 0.145(4) Uani 1 1 d D . . . .
H25A_1 H 1.191146 0.788986 0.950627 0.174 Uiso 1 1 calc R U . . .
H25B_1 H 1.058183 0.782156 1.015159 0.174 Uiso 1 1 calc R U . . .
C26_1 C 1.2546(13) 0.6555(13) 1.0220(6) 0.151(4) Uani 1 1 d D . . . .
H26A_1 H 1.192798 0.596559 1.057506 0.181 Uiso 1 1 calc R U . . .
H26B_1 H 1.324728 0.601071 0.992638 0.181 Uiso 1 1 calc R U . . .
C27_1 C 1.3669(12) 0.7438(13) 1.0493(5) 0.143(4) Uani 1 1 d D . . . .
H27A_1 H 1.296050 0.801185 1.076734 0.171 Uiso 1 1 calc R U . . .
H27B_1 H 1.431838 0.799918 1.013342 0.171 Uiso 1 1 calc R U . . .
C28_1 C 1.4888(11) 0.6741(12) 1.0886(5) 0.141(3) Uani 1 1 d D . . . .
H28A_1 H 1.423096 0.622249 1.125948 0.169 Uiso 1 1 calc R U . . .
H28B_1 H 1.554086 0.612357 1.061984 0.169 Uiso 1 1 calc R U . . .
C29_1 C 1.6084(12) 0.7584(11) 1.1128(4) 0.132(3) Uani 1 1 d D . . . .
H29A_1 H 1.542529 0.822449 1.137809 0.158 Uiso 1 1 calc R U . . .
H29B_1 H 1.676171 0.807780 1.075225 0.158 Uiso 1 1 calc R U . . .
C30_1 C 1.7277(12) 0.6936(12) 1.1543(5) 0.145(4) Uani 1 1 d D . . . .
H30A_1 H 1.661011 0.645367 1.192525 0.173 Uiso 1 1 calc R U . . .
H30B_1 H 1.794135 0.629195 1.129742 0.173 Uiso 1 1 calc R U . . .
C31_1 C 1.8457(15) 0.7840(12) 1.1764(6) 0.163(4) Uani 1 1 d D . . . .
H31A_1 H 1.779425 0.838886 1.206615 0.195 Uiso 0.58(3) 1 calc R U P A 1
H31B_1 H 1.898068 0.842581 1.138783 0.195 Uiso 0.58(3) 1 calc R U P A 1
H31C_1 H 1.787421 0.866464 1.184734 0.195 Uiso 0.42(3) 1 calc R U P A 2
H31D_1 H 1.940348 0.804479 1.141090 0.195 Uiso 0.42(3) 1 calc R U P A 2
C32_1 C 1.983(2) 0.722(4) 1.2086(8) 0.170(12) Uani 0.58(3) 1 d D . P A 1
H32A_1 H 2.031708 0.647486 1.186084 0.203 Uiso 0.58(3) 1 calc R U P A 1
H32B_1 H 2.072191 0.785570 1.209208 0.203 Uiso 0.58(3) 1 calc R U P A 1
C33_1 C 1.897(3) 0.676(2) 1.2760(7) 0.131(8) Uani 0.58(3) 1 d D . P A 1
H33A_1 H 1.974882 0.625171 1.298656 0.197 Uiso 0.58(3) 1 calc R U P A 1
H33B_1 H 1.800774 0.621544 1.274110 0.197 Uiso 0.58(3) 1 calc R U P A 1
H33C_1 H 1.860443 0.751419 1.298847 0.197 Uiso 0.58(3) 1 calc R U P A 1
C32B_1 C 1.914(8) 0.732(6) 1.2359(15) 0.22(3) Uani 0.42(3) 1 d D . P A 2
H32C_1 H 1.971910 0.805044 1.249930 0.268 Uiso 0.42(3) 1 calc R U P A 2
H32D_1 H 1.817874 0.707313 1.270077 0.268 Uiso 0.42(3) 1 calc R U P A 2
C33B_1 C 2.031(4) 0.618(4) 1.232(2) 0.198(19) Uani 0.42(3) 1 d D . P A 2
H33D_1 H 2.065735 0.596323 1.273634 0.297 Uiso 0.42(3) 1 calc R U P A 2
H33E_1 H 2.129198 0.640874 1.199415 0.297 Uiso 0.42(3) 1 calc R U P A 2
H33F_1 H 1.974613 0.542729 1.220637 0.297 Uiso 0.42(3) 1 calc R U P A 2
C1_2 C 0.9469(4) 0.3537(3) 0.64354(17) 0.0347(7) Uani 1 1 d . . . . .
O1_2 O 1.2276(3) 0.3289(3) 0.57364(14) 0.0479(7) Uani 1 1 d . . . . .
H1O_2 H 1.259169 0.406159 0.563302 0.072 Uiso 1 1 calc R U . . .
C2_2 C 1.1374(4) 0.3157(4) 0.63917(18) 0.0364(8) Uani 1 1 d . . . . .
H2_2 H 1.189117 0.378526 0.662894 0.044 Uiso 1 1 calc R U . . .
O4_2 O 0.7986(4) 0.3322(3) 0.76137(13) 0.0475(6) Uani 1 1 d . . . . .
H4O_2 H 0.743780 0.399894 0.756028 0.071 Uiso 1 1 calc R U . . .
C3_2 C 1.1708(4) 0.1778(4) 0.66922(18) 0.0398(8) Uani 1 1 d . . . . .
H3_2 H 1.293069 0.164022 0.666362 0.048 Uiso 1 1 calc R U . . .
O5_2 O 0.5964(3) 0.3806(3) 0.65725(15) 0.0505(7) Uani 1 1 d . . . . .
C4_2 C 1.0810(5) 0.1473(4) 0.73961(19) 0.0424(8) Uani 1 1 d . . . . .
H4_2 H 1.114218 0.056968 0.753333 0.051 Uiso 1 1 calc R U . . .
O6_2 O 0.8790(3) 0.4585(2) 0.53982(12) 0.0400(6) Uani 1 1 d . . . . .
C5_2 C 0.8998(4) 0.1344(3) 0.72414(18) 0.0384(8) Uani 1 1 d . . . . .
H5_2 H 0.823764 0.087865 0.761174 0.046 Uiso 1 1 calc R U . . .
O7_2 O 0.9309(4) 0.5301(3) 0.43427(14) 0.0498(7) Uani 1 1 d . . . . .
C6_2 C 0.8277(4) 0.2699(4) 0.70298(18) 0.0370(8) Uani 1 1 d . . . . .
O2_2 O 1.0979(3) 0.0786(3) 0.63637(13) 0.0432(6) Uani 1 1 d . . . . .
C7_2 C 0.9410(5) 0.5021(4) 0.6546(2) 0.0431(9) Uani 1 1 d . . . . .
H7A_2 H 0.829460 0.535428 0.652227 0.065 Uiso 1 1 calc R U . . .
H7B_2 H 1.022095 0.550648 0.621585 0.065 Uiso 1 1 calc R U . . .
H7C_2 H 0.967784 0.512549 0.696882 0.065 Uiso 1 1 calc R U . . .
O3_2 O 0.8543(4) -0.0332(3) 0.65190(17) 0.0600(8) Uani 1 1 d . . . . .
C8_2 C 1.1146(5) 0.2304(4) 0.7920(2) 0.0483(10) Uani 1 1 d . . . . .
O8_2 O 0.9483(5) 0.2973(3) 0.35063(15) 0.0660(9) Uani 1 1 d . . . . .
C9_2 C 1.2416(6) 0.3152(5) 0.7847(2) 0.0634(12) Uani 1 1 d . . . . .
H9A_2 H 1.316982 0.326504 0.745344 0.076 Uiso 1 1 calc R U . . .
H9B_2 H 1.255993 0.363794 0.818812 0.076 Uiso 1 1 calc R U . . .
O9_2 O 0.7921(7) 0.1197(5) 0.3632(3) 0.124(2) Uani 1 1 d . . . . .
C10_2 C 1.0036(7) 0.1959(7) 0.8577(2) 0.0755(15) Uani 1 1 d . . . . .
H10A_2 H 1.033116 0.251977 0.888490 0.113 Uiso 1 1 calc R U . . .
H10B_2 H 1.020372 0.104751 0.872654 0.113 Uiso 1 1 calc R U . . .
H10C_2 H 0.886897 0.208877 0.853593 0.113 Uiso 1 1 calc R U . . .
C11_2 C 0.6633(5) 0.2524(4) 0.6780(2) 0.0432(9) Uani 1 1 d . . . . .
H11_2 H 0.585954 0.178653 0.696966 0.052 Uiso 1 1 calc R U . . .
C12_2 C 0.6796(5) 0.2992(4) 0.6091(2) 0.0465(9) Uani 1 1 d . . . . .
H12_2 H 0.611533 0.256512 0.582172 0.056 Uiso 1 1 calc R U . . .
C13_2 C 0.8639(4) 0.3338(4) 0.58153(18) 0.0369(8) Uani 1 1 d . . . . .
C14_2 C 0.9277(5) 0.2276(4) 0.53481(18) 0.0415(8) Uani 1 1 d . . . . .
H14A_2 H 1.047064 0.209618 0.534307 0.050 Uiso 1 1 calc R U . . .
H14B_2 H 0.863477 0.145451 0.547168 0.050 Uiso 1 1 calc R U . . .
C15_2 C 0.9389(5) 0.0496(4) 0.6684(2) 0.0414(9) Uani 1 1 d . . . . .
C16_2 C 0.8968(5) 0.2934(4) 0.4681(2) 0.0438(9) Uani 1 1 d . . . . .
H16_2 H 0.780791 0.271567 0.463368 0.053 Uiso 1 1 calc R U . . .
C17_2 C 0.9044(4) 0.4399(4) 0.47628(19) 0.0382(8) Uani 1 1 d . . . . .
C18_2 C 1.0172(7) 0.2498(4) 0.4092(2) 0.0573(12) Uani 1 1 d . . . . .
H18_2 H 1.021504 0.152645 0.412784 0.069 Uiso 1 1 calc R U . . .
C19_2 C 1.1941(7) 0.3048(6) 0.3995(3) 0.0704(14) Uani 1 1 d . . . . .
H19A_2 H 1.234042 0.296145 0.440542 0.106 Uiso 1 1 calc R U . . .
H19B_2 H 1.194462 0.396803 0.383110 0.106 Uiso 1 1 calc R U . . .
H19C_2 H 1.267102 0.256615 0.368851 0.106 Uiso 1 1 calc R U . . .
C20_2 C 0.8277(6) 0.2255(5) 0.3352(2) 0.0621(12) Uani 1 1 d . . . . .
C21_2 C 0.7403(9) 0.2924(7) 0.2830(3) 0.0841(17) Uani 1 1 d D . . . .
H21A_2 H 0.825017 0.319643 0.244946 0.101 Uiso 1 1 calc R U . . .
H21B_2 H 0.686175 0.371912 0.298462 0.101 Uiso 1 1 calc R U . . .
C22_2 C 0.6092(8) 0.2075(7) 0.2627(3) 0.0853(17) Uani 1 1 d D . . . .
H22A_2 H 0.536773 0.166588 0.301548 0.102 Uiso 1 1 calc R U . . .
H22B_2 H 0.666077 0.136902 0.239573 0.102 Uiso 1 1 calc R U . . .
C23_2 C 0.4986(9) 0.2837(8) 0.2191(3) 0.095(2) Uani 1 1 d D . . . .
H23A_2 H 0.441340 0.354103 0.242198 0.114 Uiso 1 1 calc R U . . .
H23B_2 H 0.570972 0.324808 0.180222 0.114 Uiso 1 1 calc R U . . .
C24_2 C 0.3684(10) 0.1984(9) 0.1988(4) 0.105(2) Uani 1 1 d D . . . .
H24A_2 H 0.298865 0.154796 0.237702 0.126 Uiso 1 1 calc R U . . .
H24B_2 H 0.426092 0.129888 0.174402 0.126 Uiso 1 1 calc R U . . .
C25_2 C 0.2535(10) 0.2738(9) 0.1574(4) 0.108(2) Uani 1 1 d D . . . .
H25A_2 H 0.192706 0.340061 0.182450 0.130 Uiso 1 1 calc R U . . .
H25B_2 H 0.323516 0.320313 0.119379 0.130 Uiso 1 1 calc R U . . .
C26_2 C 0.1261(11) 0.1880(10) 0.1345(4) 0.119(3) Uani 1 1 d D . . . .
H26A_2 H 0.186932 0.121579 0.109516 0.143 Uiso 1 1 calc R U . . .
H26B_2 H 0.055908 0.141712 0.172476 0.143 Uiso 1 1 calc R U . . .
C27_2 C 0.0123(10) 0.2629(10) 0.0931(4) 0.115(3) Uani 1 1 d D . . . .
H27A_2 H -0.049106 0.328868 0.118247 0.138 Uiso 1 1 calc R U . . .
H27B_2 H 0.082636 0.309825 0.055352 0.138 Uiso 1 1 calc R U . . .
C28_2 C -0.1133(11) 0.1781(10) 0.0699(4) 0.117(3) Uani 1 1 d D . . . .
H28A_2 H -0.051296 0.113759 0.043903 0.140 Uiso 1 1 calc R U . . .
H28B_2 H -0.180962 0.129297 0.107717 0.140 Uiso 1 1 calc R U . . .
C29_2 C -0.2302(9) 0.2503(10) 0.0304(4) 0.110(2) Uani 1 1 d D . . . .
H29A_2 H -0.293195 0.313531 0.056872 0.132 Uiso 1 1 calc R U . . .
H29B_2 H -0.161947 0.300730 -0.006722 0.132 Uiso 1 1 calc R U . . .
C30_2 C -0.3539(9) 0.1688(9) 0.0056(4) 0.110(2) Uani 1 1 d D . . . .
H30A_2 H -0.420335 0.116673 0.042676 0.132 Uiso 1 1 calc R U . . .
H30B_2 H -0.290858 0.107008 -0.021709 0.132 Uiso 1 1 calc R U . . .
C31_2 C -0.4731(10) 0.2410(10) -0.0324(4) 0.127(3) Uani 1 1 d D . . . .
H31A_2 H -0.407068 0.292609 -0.069714 0.153 Uiso 1 1 calc R U . . .
H31B_2 H -0.536114 0.303118 -0.005234 0.153 Uiso 1 1 calc R U . . .
C32_2 C -0.5973(11) 0.1574(12) -0.0566(5) 0.154(4) Uani 1 1 d D . . . .
H32A_2 H -0.651527 0.095394 -0.020764 0.184 Uiso 1 1 calc R U . . .
H32B_2 H -0.684512 0.214048 -0.071119 0.184 Uiso 1 1 calc R U . . .
C33_2 C -0.5183(14) 0.0819(13) -0.1112(6) 0.155(4) Uani 1 1 d D . . . .
H33A_2 H -0.603652 0.030202 -0.124621 0.233 Uiso 1 1 calc R U . . .
H33B_2 H -0.466551 0.142666 -0.147237 0.233 Uiso 1 1 calc R U . . .
H33C_2 H -0.433553 0.023964 -0.096861 0.233 Uiso 1 1 calc R U . . .

loop_
_atom_site_aniso_label
_atom_site_aniso_U_11
_atom_site_aniso_U_22
_atom_site_aniso_U_33
_atom_site_aniso_U_23
_atom_site_aniso_U_13
_atom_site_aniso_U_12
C1_1 0.0364(18) 0.0292(17) 0.0387(19) -0.0047(14) -0.0047(15) 0.0039(14)
O1_1 0.0440(15) 0.0519(16) 0.0510(17) -0.0149(13) 0.0024(13) 0.0049(13)
C2_1 0.0340(18) 0.038(2) 0.044(2) -0.0073(15) -0.0052(16) 0.0063(15)
O4_1 0.0514(16) 0.0466(16) 0.0458(16) -0.0062(12) -0.0035(12) -0.0082(12)
C3_1 0.0303(17) 0.040(2) 0.050(2) -0.0056(16) -0.0052(15) 0.0009(15)
O5_1 0.0408(14) 0.0508(16) 0.0622(18) -0.0106(13) -0.0098(12) -0.0097(12)
C4_1 0.0388(19) 0.0373(19) 0.051(2) -0.0121(16) -0.0100(17) -0.0030(15)
O6_1 0.0480(15) 0.0326(13) 0.0466(16) -0.0074(11) -0.0142(12) 0.0009(11)
C5_1 0.0336(18) 0.038(2) 0.044(2) -0.0135(16) -0.0012(15) 0.0029(15)
O7_1 0.0552(16) 0.0420(15) 0.0554(17) -0.0160(13) -0.0118(13) 0.0022(13)
C6_1 0.0338(18) 0.0328(18) 0.046(2) -0.0045(15) -0.0010(15) 0.0000(14)
O2_1 0.0415(14) 0.0365(14) 0.0498(15) -0.0030(11) -0.0049(11) -0.0037(11)
C7_1 0.045(2) 0.0306(18) 0.050(2) -0.0058(16) -0.0097(17) 0.0032(15)
O3_1 0.0588(17) 0.0402(16) 0.081(2) -0.0038(14) -0.0166(16) 0.0083(14)
C8_1 0.050(2) 0.059(3) 0.047(2) -0.0087(19) -0.0136(19) -0.002(2)
O8_1 0.112(3) 0.0559(19) 0.0440(17) -0.0173(14) -0.0198(17) 0.0282(19)
C9_1 0.063(3) 0.068(3) 0.057(3) 0.001(2) -0.020(2) 0.008(2)
O9_1 0.200(6) 0.120(4) 0.127(4) -0.067(3) -0.072(4) 0.109(4)
C10_1 0.079(3) 0.093(4) 0.050(3) -0.011(3) -0.012(2) 0.004(3)
C11_1 0.0317(18) 0.040(2) 0.057(2) -0.0132(17) -0.0049(16) 0.0012(15)
C12_1 0.040(2) 0.041(2) 0.053(2) -0.0007(17) -0.0121(18) 0.0031(17)
C13_1 0.0395(19) 0.0319(19) 0.043(2) -0.0058(15) -0.0097(16) 0.0030(15)
C14_1 0.051(2) 0.0317(19) 0.040(2) -0.0063(15) -0.0079(17) 0.0031(16)
C15_1 0.040(2) 0.0322(19) 0.055(2) -0.0113(16) -0.0123(17) -0.0012(16)
C16_1 0.050(2) 0.037(2) 0.043(2) -0.0056(16) -0.0139(17) 0.0072(17)
C17_1 0.0310(17) 0.038(2) 0.046(2) -0.0081(16) -0.0134(15) 0.0016(14)
C18_1 0.100(4) 0.039(2) 0.044(2) -0.0086(18) -0.011(2) -0.002(2)
C19_1 0.073(3) 0.083(4) 0.065(3) -0.012(3) 0.008(3) -0.023(3)
C20_1 0.115(4) 0.075(3) 0.047(3) -0.021(2) -0.017(3) 0.045(3)
C21_1 0.131(6) 0.126(6) 0.075(4) -0.044(4) -0.044(4) 0.053(5)
C22_1 0.089(5) 0.149(7) 0.094(5) -0.001(5) -0.013(4) 0.012(5)
C23_1 0.119(6) 0.176(9) 0.081(5) -0.025(5) -0.025(4) 0.012(6)
C24_1 0.097(5) 0.192(10) 0.126(7) 0.006(7) -0.036(5) -0.001(6)
C25_1 0.122(7) 0.198(11) 0.122(7) -0.010(7) -0.043(6) -0.012(7)
C26_1 0.113(6) 0.201(11) 0.140(8) 0.012(7) -0.043(6) -0.015(6)
C27_1 0.109(6) 0.215(11) 0.111(6) -0.029(7) -0.031(5) -0.002(6)
C28_1 0.099(6) 0.197(11) 0.130(7) -0.016(7) -0.032(5) 0.002(6)
C29_1 0.122(6) 0.194(10) 0.079(5) -0.023(5) -0.013(4) -0.003(6)
C30_1 0.106(6) 0.207(11) 0.127(7) -0.027(7) -0.031(5) 0.004(6)
C31_1 0.150(9) 0.188(11) 0.164(10) -0.018(8) -0.062(7) -0.007(8)
C32_1 0.107(13) 0.29(4) 0.115(12) -0.028(15) -0.026(9) 0.001(15)
C33_1 0.135(16) 0.152(17) 0.116(11) -0.013(10) -0.047(9) -0.023(12)
C32B_1 0.24(6) 0.27(5) 0.19(4) -0.05(4) -0.11(4) 0.04(4)
C33B_1 0.14(3) 0.22(4) 0.23(5) 0.01(3) -0.06(3) -0.02(2)
C1_2 0.0372(18) 0.0305(17) 0.0370(19) -0.0052(14) -0.0071(15) 0.0009(14)
O1_2 0.0438(15) 0.0485(16) 0.0464(16) 0.0012(12) 0.0033(12) -0.0034(12)
C2_2 0.0322(17) 0.038(2) 0.0384(19) -0.0048(15) -0.0046(15) -0.0032(14)
O4_2 0.0507(16) 0.0472(16) 0.0429(15) -0.0086(12) -0.0018(12) 0.0120(13)
C3_2 0.0302(17) 0.045(2) 0.045(2) -0.0097(16) -0.0059(15) 0.0065(15)
O5_2 0.0388(14) 0.0481(16) 0.0634(18) -0.0017(13) -0.0086(12) 0.0139(12)
C4_2 0.043(2) 0.0368(19) 0.046(2) -0.0002(16) -0.0088(17) 0.0065(16)
O6_2 0.0464(14) 0.0326(13) 0.0429(15) -0.0045(11) -0.0125(11) 0.0060(11)
C5_2 0.0344(18) 0.0336(19) 0.044(2) -0.0013(15) 0.0001(15) 0.0044(14)
O7_2 0.0569(17) 0.0410(15) 0.0505(17) 0.0004(13) -0.0100(13) 0.0061(13)
C6_2 0.0341(17) 0.0346(18) 0.041(2) -0.0053(15) -0.0027(15) 0.0048(14)
O2_2 0.0419(14) 0.0394(14) 0.0483(15) -0.0101(11) -0.0049(11) 0.0110(11)
C7_2 0.049(2) 0.0323(19) 0.050(2) -0.0097(16) -0.0114(18) 0.0000(16)
O3_2 0.0618(18) 0.0421(16) 0.081(2) -0.0185(15) -0.0199(16) -0.0003(14)
C8_2 0.048(2) 0.054(2) 0.045(2) -0.0037(18) -0.0150(18) 0.0062(19)
O8_2 0.105(3) 0.0481(17) 0.0475(18) 0.0019(14) -0.0252(17) -0.0163(17)
C9_2 0.068(3) 0.077(3) 0.052(3) -0.015(2) -0.021(2) 0.000(2)
O9_2 0.136(4) 0.089(3) 0.156(5) 0.049(3) -0.086(4) -0.061(3)
C10_2 0.074(3) 0.110(5) 0.041(3) -0.006(3) -0.005(2) 0.002(3)
C11_2 0.0337(18) 0.038(2) 0.056(2) -0.0041(17) -0.0025(17) 0.0024(15)
C12_2 0.042(2) 0.042(2) 0.058(3) -0.0097(18) -0.0156(18) 0.0047(17)
C13_2 0.0390(19) 0.0319(18) 0.041(2) -0.0025(14) -0.0119(16) 0.0008(15)
C14_2 0.053(2) 0.0319(19) 0.042(2) -0.0045(15) -0.0145(17) 0.0030(16)
C15_2 0.043(2) 0.0315(19) 0.050(2) -0.0053(16) -0.0108(17) 0.0095(16)
C16_2 0.049(2) 0.037(2) 0.048(2) -0.0072(16) -0.0149(18) 0.0003(17)
C17_2 0.0323(18) 0.037(2) 0.046(2) -0.0034(17) -0.0100(16) 0.0062(15)
C18_2 0.094(3) 0.037(2) 0.044(2) -0.0068(17) -0.020(2) 0.010(2)
C19_2 0.068(3) 0.076(3) 0.063(3) -0.010(3) 0.002(2) 0.017(3)
C20_2 0.066(3) 0.060(3) 0.056(3) 0.008(2) -0.005(2) -0.015(2)
C21_2 0.103(4) 0.089(4) 0.061(3) 0.007(3) -0.024(3) -0.017(3)
C22_2 0.090(4) 0.103(5) 0.066(3) -0.009(3) -0.022(3) 0.003(3)
C23_2 0.096(4) 0.130(6) 0.061(3) 0.002(3) -0.027(3) -0.008(4)
C24_2 0.095(5) 0.141(7) 0.081(4) -0.001(4) -0.027(4) -0.003(4)
C25_2 0.102(5) 0.136(7) 0.089(5) -0.003(4) -0.030(4) 0.003(5)
C26_2 0.098(5) 0.178(9) 0.089(5) -0.018(5) -0.034(4) 0.001(5)
C27_2 0.096(5) 0.162(8) 0.092(5) -0.016(5) -0.031(4) 0.010(5)
C28_2 0.099(5) 0.162(8) 0.094(5) -0.011(5) -0.029(4) 0.008(5)
C29_2 0.088(4) 0.157(7) 0.086(5) -0.016(5) -0.013(4) 0.010(5)
C30_2 0.083(4) 0.166(8) 0.083(5) -0.009(5) -0.023(4) 0.010(5)
C31_2 0.104(6) 0.189(9) 0.097(5) -0.027(6) -0.037(5) 0.030(6)
C32_2 0.106(6) 0.250(13) 0.111(7) -0.011(8) -0.042(6) 0.011(7)
C33_2 0.144(8) 0.194(11) 0.147(9) -0.035(8) -0.067(7) 0.022(8)

loop_
_atom_type_symbol
_atom_type_description
_atom_type_scat_dispersion_real
_atom_type_scat_dispersion_imag
_atom_type_scat_source
C C 0.0033 0.0016 'International Tables Vol C Tables 4.2.6.8 and 6.1.1.4'
H H 0.0000 0.0000 'International Tables Vol C Tables 4.2.6.8 and 6.1.1.4'
O O 0.0106 0.0060 'International Tables Vol C Tables 4.2.6.8 and 6.1.1.4'

loop_
_geom_angle_atom_site_label_1
_geom_angle_atom_site_label_2
_geom_angle_atom_site_label_3
_geom_angle
_geom_angle_site_symmetry_1
_geom_angle_site_symmetry_3
_geom_angle_publ_flag
C7_1 C1_1 C2_1 105.0(3) . . ?
C7_1 C1_1 C13_1 108.7(3) . . ?
C2_1 C1_1 C13_1 116.5(3) . . ?
C7_1 C1_1 C6_1 109.3(3) . . ?
C2_1 C1_1 C6_1 112.4(3) . . ?
C13_1 C1_1 C6_1 104.9(3) . . ?
C2_1 O1_1 H1O_1 109.5 . . ?
O1_1 C2_1 C3_1 107.9(3) . . ?
O1_1 C2_1 C1_1 112.7(3) . . ?
C3_1 C2_1 C1_1 115.7(3) . . ?
O1_1 C2_1 H2_1 106.7 . . ?
C3_1 C2_1 H2_1 106.7 . . ?
C1_1 C2_1 H2_1 106.7 . . ?
C6_1 O4_1 H4O_1 109.5 . . ?
O2_1 C3_1 C2_1 109.1(3) . . ?
O2_1 C3_1 C4_1 101.7(3) . . ?
C2_1 C3_1 C4_1 114.7(3) . . ?
O2_1 C3_1 H3_1 110.3 . . ?
C2_1 C3_1 H3_1 110.3 . . ?
C4_1 C3_1 H3_1 110.3 . . ?
C12_1 O5_1 C11_1 60.3(3) . . ?
C8_1 C4_1 C3_1 120.4(3) . . ?
C8_1 C4_1 C5_1 121.1(3) . . ?
C3_1 C4_1 C5_1 97.2(3) . . ?
C8_1 C4_1 H4_1 105.5 . . ?
C3_1 C4_1 H4_1 105.5 . . ?
C5_1 C4_1 H4_1 105.5 . . ?
C17_1 O6_1 C13_1 112.0(3) . . ?
C15_1 C5_1 C4_1 99.0(3) . . ?
C15_1 C5_1 C6_1 112.3(3) . . ?
C4_1 C5_1 C6_1 111.6(3) . . ?
C15_1 C5_1 H5_1 111.1 . . ?
C4_1 C5_1 H5_1 111.1 . . ?
C6_1 C5_1 H5_1 111.1 . . ?
O4_1 C6_1 C11_1 111.0(3) . . ?
O4_1 C6_1 C5_1 103.4(3) . . ?
C11_1 C6_1 C5_1 110.5(3) . . ?
O4_1 C6_1 C1_1 113.9(3) . . ?
C11_1 C6_1 C1_1 104.2(3) . . ?
C5_1 C6_1 C1_1 114.0(3) . . ?
C15_1 O2_1 C3_1 108.1(3) . . ?
C1_1 C7_1 H7A_1 109.5 . . ?
C1_1 C7_1 H7B_1 109.5 . . ?
H7A_1 C7_1 H7B_1 109.5 . . ?
C1_1 C7_1 H7C_1 109.5 . . ?
H7A_1 C7_1 H7C_1 109.5 . . ?
H7B_1 C7_1 H7C_1 109.5 . . ?
C9_1 C8_1 C10_1 121.1(4) . . ?
C9_1 C8_1 C4_1 123.8(4) . . ?
C10_1 C8_1 C4_1 114.6(4) . . ?
C20_1 O8_1 C18_1 118.0(4) . . ?
C8_1 C9_1 H9A_1 120.0 . . ?
C8_1 C9_1 H9B_1 120.0 . . ?
H9A_1 C9_1 H9B_1 120.0 . . ?
C8_1 C10_1 H10A_1 109.5 . . ?
C8_1 C10_1 H10B_1 109.5 . . ?
H10A_1 C10_1 H10B_1 109.5 . . ?
C8_1 C10_1 H10C_1 109.5 . . ?
H10A_1 C10_1 H10C_1 109.5 . . ?
H10B_1 C10_1 H10C_1 109.5 . . ?
C12_1 C11_1 O5_1 59.2(2) . . ?
C12_1 C11_1 C6_1 111.0(3) . . ?
O5_1 C11_1 C6_1 110.9(3) . . ?
C12_1 C11_1 H11_1 120.3 . . ?
O5_1 C11_1 H11_1 120.3 . . ?
C6_1 C11_1 H11_1 120.3 . . ?
O5_1 C12_1 C11_1 60.6(2) . . ?
O5_1 C12_1 C13_1 116.3(3) . . ?
C11_1 C12_1 C13_1 110.3(3) . . ?
O5_1 C12_1 H12_1 118.7 . . ?
C11_1 C12_1 H12_1 118.7 . . ?
C13_1 C12_1 H12_1 118.7 . . ?
O6_1 C13_1 C12_1 111.7(3) . . ?
O6_1 C13_1 C14_1 104.2(3) . . ?
C12_1 C13_1 C14_1 106.5(3) . . ?
O6_1 C13_1 C1_1 108.5(3) . . ?
C12_1 C13_1 C1_1 104.1(3) . . ?
C14_1 C13_1 C1_1 122.0(3) . . ?
C16_1 C14_1 C13_1 102.3(3) . . ?
C16_1 C14_1 H14A_1 111.3 . . ?
C13_1 C14_1 H14A_1 111.3 . . ?
C16_1 C14_1 H14B_1 111.3 . . ?
C13_1 C14_1 H14B_1 111.3 . . ?
H14A_1 C14_1 H14B_1 109.2 . . ?
O3_1 C15_1 O2_1 120.5(4) . . ?
O3_1 C15_1 C5_1 130.6(4) . . ?
O2_1 C15_1 C5_1 108.9(3) . . ?
C17_1 C16_1 C14_1 103.1(3) . . ?
C17_1 C16_1 C18_1 114.2(3) . . ?
C14_1 C16_1 C18_1 114.2(3) . . ?
C17_1 C16_1 H16_1 108.3 . . ?
C14_1 C16_1 H16_1 108.3 . . ?
C18_1 C16_1 H16_1 108.3 . . ?
O7_1 C17_1 O6_1 121.1(3) . . ?
O7_1 C17_1 C16_1 128.7(4) . . ?
O6_1 C17_1 C16_1 110.2(3) . . ?
O8_1 C18_1 C19_1 105.9(4) . . ?
O8_1 C18_1 C16_1 108.3(4) . . ?
C19_1 C18_1 C16_1 115.2(4) . . ?
O8_1 C18_1 H18_1 109.1 . . ?
C19_1 C18_1 H18_1 109.1 . . ?
C16_1 C18_1 H18_1 109.1 . . ?
C18_1 C19_1 H19A_1 109.5 . . ?
C18_1 C19_1 H19B_1 109.5 . . ?
H19A_1 C19_1 H19B_1 109.5 . . ?
C18_1 C19_1 H19C_1 109.5 . . ?
H19A_1 C19_1 H19C_1 109.5 . . ?
H19B_1 C19_1 H19C_1 109.5 . . ?
O9_1 C20_1 O8_1 121.6(6) . . ?
O9_1 C20_1 C21_1 125.9(6) . . ?
O8_1 C20_1 C21_1 112.2(4) . . ?
C22_1 C21_1 C20_1 116.5(6) . . ?
C22_1 C21_1 H21A_1 108.2 . . ?
C20_1 C21_1 H21A_1 108.2 . . ?
C22_1 C21_1 H21B_1 108.2 . . ?
C20_1 C21_1 H21B_1 108.2 . . ?
H21A_1 C21_1 H21B_1 107.3 . . ?
C21_1 C22_1 C23_1 115.2(8) . . ?
C21_1 C22_1 H22A_1 108.5 . . ?
C23_1 C22_1 H22A_1 108.5 . . ?
C21_1 C22_1 H22B_1 108.5 . . ?
C23_1 C22_1 H22B_1 108.5 . . ?
H22A_1 C22_1 H22B_1 107.5 . . ?
C24_1 C23_1 C22_1 115.5(9) . . ?
C24_1 C23_1 H23A_1 108.4 . . ?
C22_1 C23_1 H23A_1 108.4 . . ?
C24_1 C23_1 H23B_1 108.4 . . ?
C22_1 C23_1 H23B_1 108.4 . . ?
H23A_1 C23_1 H23B_1 107.5 . . ?
C23_1 C24_1 C25_1 113.5(9) . . ?
C23_1 C24_1 H24A_1 108.9 . . ?
C25_1 C24_1 H24A_1 108.9 . . ?
C23_1 C24_1 H24B_1 108.9 . . ?
C25_1 C24_1 H24B_1 108.9 . . ?
H24A_1 C24_1 H24B_1 107.7 . . ?
C26_1 C25_1 C24_1 115.6(10) . . ?
C26_1 C25_1 H25A_1 108.4 . . ?
C24_1 C25_1 H25A_1 108.4 . . ?
C26_1 C25_1 H25B_1 108.4 . . ?
C24_1 C25_1 H25B_1 108.4 . . ?
H25A_1 C25_1 H25B_1 107.4 . . ?
C27_1 C26_1 C25_1 114.1(10) . . ?
C27_1 C26_1 H26A_1 108.7 . . ?
C25_1 C26_1 H26A_1 108.7 . . ?
C27_1 C26_1 H26B_1 108.7 . . ?
C25_1 C26_1 H26B_1 108.7 . . ?
H26A_1 C26_1 H26B_1 107.6 . . ?
C26_1 C27_1 C28_1 115.7(10) . . ?
C26_1 C27_1 H27A_1 108.4 . . ?
C28_1 C27_1 H27A_1 108.4 . . ?
C26_1 C27_1 H27B_1 108.4 . . ?
C28_1 C27_1 H27B_1 108.4 . . ?
H27A_1 C27_1 H27B_1 107.4 . . ?
C29_1 C28_1 C27_1 116.9(9) . . ?
C29_1 C28_1 H28A_1 108.1 . . ?
C27_1 C28_1 H28A_1 108.1 . . ?
C29_1 C28_1 H28B_1 108.1 . . ?
C27_1 C28_1 H28B_1 108.1 . . ?
H28A_1 C28_1 H28B_1 107.3 . . ?
C28_1 C29_1 C30_1 118.7(9) . . ?
C28_1 C29_1 H29A_1 107.6 . . ?
C30_1 C29_1 H29A_1 107.6 . . ?
C28_1 C29_1 H29B_1 107.6 . . ?
C30_1 C29_1 H29B_1 107.6 . . ?
H29A_1 C29_1 H29B_1 107.1 . . ?
C31_1 C30_1 C29_1 115.9(9) . . ?
C31_1 C30_1 H30A_1 108.3 . . ?
C29_1 C30_1 H30A_1 108.3 . . ?
C31_1 C30_1 H30B_1 108.3 . . ?
C29_1 C30_1 H30B_1 108.3 . . ?
H30A_1 C30_1 H30B_1 107.4 . . ?
C30_1 C31_1 C32B_1 115(3) . . ?
C30_1 C31_1 C32_1 117.0(18) . . ?
C30_1 C31_1 H31A_1 108.0 . . ?
C32_1 C31_1 H31A_1 108.0 . . ?
C30_1 C31_1 H31B_1 108.0 . . ?
C32_1 C31_1 H31B_1 108.0 . . ?
H31A_1 C31_1 H31B_1 107.3 . . ?
C30_1 C31_1 H31C_1 108.4 . . ?
C32B_1 C31_1 H31C_1 108.4 . . ?
C30_1 C31_1 H31D_1 108.4 . . ?
C32B_1 C31_1 H31D_1 108.4 . . ?
H31C_1 C31_1 H31D_1 107.5 . . ?
C33_1 C32_1 C31_1 104.3(13) . . ?
C33_1 C32_1 H32A_1 110.9 . . ?
C31_1 C32_1 H32A_1 110.9 . . ?
C33_1 C32_1 H32B_1 110.9 . . ?
C31_1 C32_1 H32B_1 110.9 . . ?
H32A_1 C32_1 H32B_1 108.9 . . ?
C32_1 C33_1 H33A_1 109.5 . . ?
C32_1 C33_1 H33B_1 109.5 . . ?
H33A_1 C33_1 H33B_1 109.5 . . ?
C32_1 C33_1 H33C_1 109.5 . . ?
H33A_1 C33_1 H33C_1 109.5 . . ?
H33B_1 C33_1 H33C_1 109.5 . . ?
C33B_1 C32B_1 C31_1 119(3) . . ?
C33B_1 C32B_1 H32C_1 107.6 . . ?
C31_1 C32B_1 H32C_1 107.6 . . ?
C33B_1 C32B_1 H32D_1 107.6 . . ?
C31_1 C32B_1 H32D_1 107.6 . . ?
H32C_1 C32B_1 H32D_1 107.1 . . ?
C32B_1 C33B_1 H33D_1 109.5 . . ?
C32B_1 C33B_1 H33E_1 109.5 . . ?
H33D_1 C33B_1 H33E_1 109.5 . . ?
C32B_1 C33B_1 H33F_1 109.5 . . ?
H33D_1 C33B_1 H33F_1 109.5 . . ?
H33E_1 C33B_1 H33F_1 109.5 . . ?
C7_2 C1_2 C2_2 104.9(3) . . ?
C7_2 C1_2 C13_2 109.0(3) . . ?
C2_2 C1_2 C13_2 116.3(3) . . ?
C7_2 C1_2 C6_2 109.7(3) . . ?
C2_2 C1_2 C6_2 112.3(3) . . ?
C13_2 C1_2 C6_2 104.6(3) . . ?
C2_2 O1_2 H1O_2 109.5 . . ?
O1_2 C2_2 C3_2 107.3(3) . . ?
O1_2 C2_2 C1_2 112.6(3) . . ?
C3_2 C2_2 C1_2 115.6(3) . . ?
O1_2 C2_2 H2_2 106.9 . . ?
C3_2 C2_2 H2_2 106.9 . . ?
C1_2 C2_2 H2_2 106.9 . . ?
C6_2 O4_2 H4O_2 109.5 . . ?
O2_2 C3_2 C2_2 110.2(3) . . ?
O2_2 C3_2 C4_2 102.1(3) . . ?
C2_2 C3_2 C4_2 113.8(3) . . ?
O2_2 C3_2 H3_2 110.2 . . ?
C2_2 C3_2 H3_2 110.2 . . ?
C4_2 C3_2 H3_2 110.2 . . ?
C12_2 O5_2 C11_2 60.3(3) . . ?
C8_2 C4_2 C3_2 120.8(3) . . ?
C8_2 C4_2 C5_2 120.8(3) . . ?
C3_2 C4_2 C5_2 96.8(3) . . ?
C8_2 C4_2 H4_2 105.7 . . ?
C3_2 C4_2 H4_2 105.7 . . ?
C5_2 C4_2 H4_2 105.7 . . ?
C17_2 O6_2 C13_2 112.1(3) . . ?
C15_2 C5_2 C6_2 112.1(3) . . ?
C15_2 C5_2 C4_2 98.9(3) . . ?
C6_2 C5_2 C4_2 111.9(3) . . ?
C15_2 C5_2 H5_2 111.1 . . ?
C6_2 C5_2 H5_2 111.1 . . ?
C4_2 C5_2 H5_2 111.1 . . ?
O4_2 C6_2 C11_2 110.7(3) . . ?
O4_2 C6_2 C5_2 103.1(3) . . ?
C11_2 C6_2 C5_2 110.7(3) . . ?
O4_2 C6_2 C1_2 114.1(3) . . ?
C11_2 C6_2 C1_2 104.3(3) . . ?
C5_2 C6_2 C1_2 114.2(3) . . ?
C15_2 O2_2 C3_2 108.6(3) . . ?
C1_2 C7_2 H7A_2 109.5 . . ?
C1_2 C7_2 H7B_2 109.5 . . ?
H7A_2 C7_2 H7B_2 109.5 . . ?
C1_2 C7_2 H7C_2 109.5 . . ?
H7A_2 C7_2 H7C_2 109.5 . . ?
H7B_2 C7_2 H7C_2 109.5 . . ?
C9_2 C8_2 C4_2 123.8(4) . . ?
C9_2 C8_2 C10_2 121.4(4) . . ?
C4_2 C8_2 C10_2 114.3(4) . . ?
C20_2 O8_2 C18_2 117.3(3) . . ?
C8_2 C9_2 H9A_2 120.0 . . ?
C8_2 C9_2 H9B_2 120.0 . . ?
H9A_2 C9_2 H9B_2 120.0 . . ?
C8_2 C10_2 H10A_2 109.5 . . ?
C8_2 C10_2 H10B_2 109.5 . . ?
H10A_2 C10_2 H10B_2 109.5 . . ?
C8_2 C10_2 H10C_2 109.5 . . ?
H10A_2 C10_2 H10C_2 109.5 . . ?
H10B_2 C10_2 H10C_2 109.5 . . ?
C12_2 C11_2 O5_2 59.2(3) . . ?
C12_2 C11_2 C6_2 111.4(3) . . ?
O5_2 C11_2 C6_2 110.6(3) . . ?
C12_2 C11_2 H11_2 120.3 . . ?
O5_2 C11_2 H11_2 120.3 . . ?
C6_2 C11_2 H11_2 120.3 . . ?
O5_2 C12_2 C11_2 60.5(3) . . ?
O5_2 C12_2 C13_2 116.1(3) . . ?
C11_2 C12_2 C13_2 109.6(3) . . ?
O5_2 C12_2 H12_2 119.0 . . ?
C11_2 C12_2 H12_2 119.0 . . ?
C13_2 C12_2 H12_2 119.0 . . ?
O6_2 C13_2 C12_2 111.3(3) . . ?
O6_2 C13_2 C14_2 104.6(3) . . ?
C12_2 C13_2 C14_2 106.3(3) . . ?
O6_2 C13_2 C1_2 108.0(3) . . ?
C12_2 C13_2 C1_2 104.5(3) . . ?
C14_2 C13_2 C1_2 122.1(3) . . ?
C16_2 C14_2 C13_2 102.7(3) . . ?
C16_2 C14_2 H14A_2 111.2 . . ?
C13_2 C14_2 H14A_2 111.2 . . ?
C16_2 C14_2 H14B_2 111.2 . . ?
C13_2 C14_2 H14B_2 111.2 . . ?
H14A_2 C14_2 H14B_2 109.1 . . ?
O3_2 C15_2 O2_2 121.3(4) . . ?
O3_2 C15_2 C5_2 130.1(4) . . ?
O2_2 C15_2 C5_2 108.6(3) . . ?
C17_2 C16_2 C18_2 114.9(3) . . ?
C17_2 C16_2 C14_2 102.7(3) . . ?
C18_2 C16_2 C14_2 114.9(3) . . ?
C17_2 C16_2 H16_2 108.0 . . ?
C18_2 C16_2 H16_2 108.0 . . ?
C14_2 C16_2 H16_2 108.0 . . ?
O7_2 C17_2 O6_2 122.1(3) . . ?
O7_2 C17_2 C16_2 127.6(4) . . ?
O6_2 C17_2 C16_2 110.3(3) . . ?
O8_2 C18_2 C19_2 106.5(4) . . ?
O8_2 C18_2 C16_2 107.6(4) . . ?
C19_2 C18_2 C16_2 115.1(4) . . ?
O8_2 C18_2 H18_2 109.2 . . ?
C19_2 C18_2 H18_2 109.2 . . ?
C16_2 C18_2 H18_2 109.2 . . ?
C18_2 C19_2 H19A_2 109.5 . . ?
C18_2 C19_2 H19B_2 109.5 . . ?
H19A_2 C19_2 H19B_2 109.5 . . ?
C18_2 C19_2 H19C_2 109.5 . . ?
H19A_2 C19_2 H19C_2 109.5 . . ?
H19B_2 C19_2 H19C_2 109.5 . . ?
O9_2 C20_2 O8_2 120.5(5) . . ?
O9_2 C20_2 C21_2 125.2(5) . . ?
O8_2 C20_2 C21_2 114.2(4) . . ?
C20_2 C21_2 C22_2 114.3(5) . . ?
C20_2 C21_2 H21A_2 108.7 . . ?
C22_2 C21_2 H21A_2 108.7 . . ?
C20_2 C21_2 H21B_2 108.7 . . ?
C22_2 C21_2 H21B_2 108.7 . . ?
H21A_2 C21_2 H21B_2 107.6 . . ?
C21_2 C22_2 C23_2 113.7(6) . . ?
C21_2 C22_2 H22A_2 108.8 . . ?
C23_2 C22_2 H22A_2 108.8 . . ?
C21_2 C22_2 H22B_2 108.8 . . ?
C23_2 C22_2 H22B_2 108.8 . . ?
H22A_2 C22_2 H22B_2 107.7 . . ?
C24_2 C23_2 C22_2 113.5(6) . . ?
C24_2 C23_2 H23A_2 108.9 . . ?
C22_2 C23_2 H23A_2 108.9 . . ?
C24_2 C23_2 H23B_2 108.9 . . ?
C22_2 C23_2 H23B_2 108.9 . . ?
H23A_2 C23_2 H23B_2 107.7 . . ?
C23_2 C24_2 C25_2 114.0(7) . . ?
C23_2 C24_2 H24A_2 108.7 . . ?
C25_2 C24_2 H24A_2 108.7 . . ?
C23_2 C24_2 H24B_2 108.7 . . ?
C25_2 C24_2 H24B_2 108.7 . . ?
H24A_2 C24_2 H24B_2 107.6 . . ?
C26_2 C25_2 C24_2 114.5(7) . . ?
C26_2 C25_2 H25A_2 108.6 . . ?
C24_2 C25_2 H25A_2 108.6 . . ?
C26_2 C25_2 H25B_2 108.6 . . ?
C24_2 C25_2 H25B_2 108.6 . . ?
H25A_2 C25_2 H25B_2 107.6 . . ?
C27_2 C26_2 C25_2 114.5(8) . . ?
C27_2 C26_2 H26A_2 108.6 . . ?
C25_2 C26_2 H26A_2 108.6 . . ?
C27_2 C26_2 H26B_2 108.6 . . ?
C25_2 C26_2 H26B_2 108.6 . . ?
H26A_2 C26_2 H26B_2 107.6 . . ?
C28_2 C27_2 C26_2 114.7(8) . . ?
C28_2 C27_2 H27A_2 108.6 . . ?
C26_2 C27_2 H27A_2 108.6 . . ?
C28_2 C27_2 H27B_2 108.6 . . ?
C26_2 C27_2 H27B_2 108.6 . . ?
H27A_2 C27_2 H27B_2 107.6 . . ?
C29_2 C28_2 C27_2 115.7(8) . . ?
C29_2 C28_2 H28A_2 108.4 . . ?
C27_2 C28_2 H28A_2 108.4 . . ?
C29_2 C28_2 H28B_2 108.4 . . ?
C27_2 C28_2 H28B_2 108.4 . . ?
H28A_2 C28_2 H28B_2 107.4 . . ?
C30_2 C29_2 C28_2 117.0(8) . . ?
C30_2 C29_2 H29A_2 108.0 . . ?
C28_2 C29_2 H29A_2 108.0 . . ?
C30_2 C29_2 H29B_2 108.0 . . ?
C28_2 C29_2 H29B_2 108.0 . . ?
H29A_2 C29_2 H29B_2 107.3 . . ?
C29_2 C30_2 C31_2 116.9(8) . . ?
C29_2 C30_2 H30A_2 108.1 . . ?
C31_2 C30_2 H30A_2 108.1 . . ?
C29_2 C30_2 H30B_2 108.1 . . ?
C31_2 C30_2 H30B_2 108.1 . . ?
H30A_2 C30_2 H30B_2 107.3 . . ?
C30_2 C31_2 C32_2 116.2(8) . . ?
C30_2 C31_2 H31A_2 108.2 . . ?
C32_2 C31_2 H31A_2 108.2 . . ?
C30_2 C31_2 H31B_2 108.2 . . ?
C32_2 C31_2 H31B_2 108.2 . . ?
H31A_2 C31_2 H31B_2 107.4 . . ?
C33_2 C32_2 C31_2 113.2(8) . . ?
C33_2 C32_2 H32A_2 108.9 . . ?
C31_2 C32_2 H32A_2 108.9 . . ?
C33_2 C32_2 H32B_2 108.9 . . ?
C31_2 C32_2 H32B_2 108.9 . . ?
H32A_2 C32_2 H32B_2 107.8 . . ?
C32_2 C33_2 H33A_2 109.5 . . ?
C32_2 C33_2 H33B_2 109.5 . . ?
H33A_2 C33_2 H33B_2 109.5 . . ?
C32_2 C33_2 H33C_2 109.5 . . ?
H33A_2 C33_2 H33C_2 109.5 . . ?
H33B_2 C33_2 H33C_2 109.5 . . ?

loop_
_geom_bond_atom_site_label_1
_geom_bond_atom_site_label_2
_geom_bond_distance
_geom_bond_site_symmetry_2
_geom_bond_publ_flag
C1_1 C7_1 1.544(5) . ?
C1_1 C2_1 1.565(5) . ?
C1_1 C13_1 1.583(5) . ?
C1_1 C6_1 1.600(5) . ?
O1_1 C2_1 1.422(5) . ?
O1_1 H1O_1 0.8200 . ?
C2_1 C3_1 1.505(5) . ?
C2_1 H2_1 0.9800 . ?
O4_1 C6_1 1.407(5) . ?
O4_1 H4O_1 0.8200 . ?
C3_1 O2_1 1.471(5) . ?
C3_1 C4_1 1.523(6) . ?
C3_1 H3_1 0.9800 . ?
O5_1 C12_1 1.432(5) . ?
O5_1 C11_1 1.452(5) . ?
C4_1 C8_1 1.512(6) . ?
C4_1 C5_1 1.545(5) . ?
C4_1 H4_1 0.9800 . ?
O6_1 C17_1 1.338(5) . ?
O6_1 C13_1 1.453(4) . ?
C5_1 C15_1 1.501(6) . ?
C5_1 C6_1 1.546(5) . ?
C5_1 H5_1 0.9800 . ?
O7_1 C17_1 1.203(5) . ?
C6_1 C11_1 1.514(5) . ?
O2_1 C15_1 1.357(5) . ?
C7_1 H7A_1 0.9600 . ?
C7_1 H7B_1 0.9600 . ?
C7_1 H7C_1 0.9600 . ?
O3_1 C15_1 1.202(5) . ?
C8_1 C9_1 1.322(6) . ?
C8_1 C10_1 1.499(7) . ?
O8_1 C20_1 1.327(6) . ?
O8_1 C18_1 1.451(6) . ?
C9_1 H9A_1 0.9300 . ?
C9_1 H9B_1 0.9300 . ?
O9_1 C20_1 1.171(7) . ?
C10_1 H10A_1 0.9600 . ?
C10_1 H10B_1 0.9600 . ?
C10_1 H10C_1 0.9600 . ?
C11_1 C12_1 1.448(6) . ?
C11_1 H11_1 0.9800 . ?
C12_1 C13_1 1.515(5) . ?
C12_1 H12_1 0.9800 . ?
C13_1 C14_1 1.557(5) . ?
C14_1 C16_1 1.529(5) . ?
C14_1 H14A_1 0.9700 . ?
C14_1 H14B_1 0.9700 . ?
C16_1 C17_1 1.501(5) . ?
C16_1 C18_1 1.533(6) . ?
C16_1 H16_1 0.9800 . ?
C18_1 C19_1 1.513(8) . ?
C18_1 H18_1 0.9800 . ?
C19_1 H19A_1 0.9600 . ?
C19_1 H19B_1 0.9600 . ?
C19_1 H19C_1 0.9600 . ?
C20_1 C21_1 1.513(9) . ?
C21_1 C22_1 1.486(9) . ?
C21_1 H21A_1 0.9700 . ?
C21_1 H21B_1 0.9700 . ?
C22_1 C23_1 1.524(11) . ?
C22_1 H22A_1 0.9700 . ?
C22_1 H22B_1 0.9700 . ?
C23_1 C24_1 1.481(11) . ?
C23_1 H23A_1 0.9700 . ?
C23_1 H23B_1 0.9700 . ?
C24_1 C25_1 1.514(12) . ?
C24_1 H24A_1 0.9700 . ?
C24_1 H24B_1 0.9700 . ?
C25_1 C26_1 1.512(13) . ?
C25_1 H25A_1 0.9700 . ?
C25_1 H25B_1 0.9700 . ?
C26_1 C27_1 1.491(13) . ?
C26_1 H26A_1 0.9700 . ?
C26_1 H26B_1 0.9700 . ?
C27_1 C28_1 1.509(12) . ?
C27_1 H27A_1 0.9700 . ?
C27_1 H27B_1 0.9700 . ?
C28_1 C29_1 1.471(12) . ?
C28_1 H28A_1 0.9700 . ?
C28_1 H28B_1 0.9700 . ?
C29_1 C30_1 1.500(12) . ?
C29_1 H29A_1 0.9700 . ?
C29_1 H29B_1 0.9700 . ?
C30_1 C31_1 1.481(9) . ?
C30_1 H30A_1 0.9700 . ?
C30_1 H30B_1 0.9700 . ?
C31_1 C32B_1 1.488(12) . ?
C31_1 C32_1 1.490(11) . ?
C31_1 H31A_1 0.9700 . ?
C31_1 H31B_1 0.9700 . ?
C31_1 H31C_1 0.9700 . ?
C31_1 H31D_1 0.9700 . ?
C32_1 C33_1 1.488(11) . ?
C32_1 H32A_1 0.9700 . ?
C32_1 H32B_1 0.9700 . ?
C33_1 H33A_1 0.9600 . ?
C33_1 H33B_1 0.9600 . ?
C33_1 H33C_1 0.9600 . ?
C32B_1 C33B_1 1.487(12) . ?
C32B_1 H32C_1 0.9700 . ?
C32B_1 H32D_1 0.9700 . ?
C33B_1 H33D_1 0.9600 . ?
C33B_1 H33E_1 0.9600 . ?
C33B_1 H33F_1 0.9600 . ?
C1_2 C7_2 1.543(5) . ?
C1_2 C2_2 1.560(5) . ?
C1_2 C13_2 1.585(5) . ?
C1_2 C6_2 1.602(5) . ?
O1_2 C2_2 1.428(5) . ?
O1_2 H1O_2 0.8200 . ?
C2_2 C3_2 1.514(5) . ?
C2_2 H2_2 0.9800 . ?
O4_2 C6_2 1.413(5) . ?
O4_2 H4O_2 0.8200 . ?
C3_2 O2_2 1.452(5) . ?
C3_2 C4_2 1.525(5) . ?
C3_2 H3_2 0.9800 . ?
O5_2 C12_2 1.437(5) . ?
O5_2 C11_2 1.455(5) . ?
C4_2 C8_2 1.507(6) . ?
C4_2 C5_2 1.548(5) . ?
C4_2 H4_2 0.9800 . ?
O6_2 C17_2 1.340(5) . ?
O6_2 C13_2 1.454(4) . ?
C5_2 C15_2 1.505(5) . ?
C5_2 C6_2 1.538(5) . ?
C5_2 H5_2 0.9800 . ?
O7_2 C17_2 1.195(5) . ?
C6_2 C11_2 1.514(5) . ?
O2_2 C15_2 1.353(5) . ?
C7_2 H7A_2 0.9600 . ?
C7_2 H7B_2 0.9600 . ?
C7_2 H7C_2 0.9600 . ?
O3_2 C15_2 1.195(5) . ?
C8_2 C9_2 1.314(7) . ?
C8_2 C10_2 1.511(7) . ?
O8_2 C20_2 1.315(6) . ?
O8_2 C18_2 1.462(5) . ?
C9_2 H9A_2 0.9300 . ?
C9_2 H9B_2 0.9300 . ?
O9_2 C20_2 1.180(6) . ?
C10_2 H10A_2 0.9600 . ?
C10_2 H10B_2 0.9600 . ?
C10_2 H10C_2 0.9600 . ?
C11_2 C12_2 1.454(6) . ?
C11_2 H11_2 0.9800 . ?
C12_2 C13_2 1.519(5) . ?
C12_2 H12_2 0.9800 . ?
C13_2 C14_2 1.551(5) . ?
C14_2 C16_2 1.541(5) . ?
C14_2 H14A_2 0.9700 . ?
C14_2 H14B_2 0.9700 . ?
C16_2 C17_2 1.514(5) . ?
C16_2 C18_2 1.529(6) . ?
C16_2 H16_2 0.9800 . ?
C18_2 C19_2 1.500(7) . ?
C18_2 H18_2 0.9800 . ?
C19_2 H19A_2 0.9600 . ?
C19_2 H19B_2 0.9600 . ?
C19_2 H19C_2 0.9600 . ?
C20_2 C21_2 1.499(8) . ?
C21_2 C22_2 1.504(8) . ?
C21_2 H21A_2 0.9700 . ?
C21_2 H21B_2 0.9700 . ?
C22_2 C23_2 1.528(8) . ?
C22_2 H22A_2 0.9700 . ?
C22_2 H22B_2 0.9700 . ?
C23_2 C24_2 1.501(9) . ?
C23_2 H23A_2 0.9700 . ?
C23_2 H23B_2 0.9700 . ?
C24_2 C25_2 1.519(10) . ?
C24_2 H24A_2 0.9700 . ?
C24_2 H24B_2 0.9700 . ?
C25_2 C26_2 1.513(10) . ?
C25_2 H25A_2 0.9700 . ?
C25_2 H25B_2 0.9700 . ?
C26_2 C27_2 1.510(11) . ?
C26_2 H26A_2 0.9700 . ?
C26_2 H26B_2 0.9700 . ?
C27_2 C28_2 1.500(11) . ?
C27_2 H27A_2 0.9700 . ?
C27_2 H27B_2 0.9700 . ?
C28_2 C29_2 1.491(10) . ?
C28_2 H28A_2 0.9700 . ?
C28_2 H28B_2 0.9700 . ?
C29_2 C30_2 1.486(11) . ?
C29_2 H29A_2 0.9700 . ?
C29_2 H29B_2 0.9700 . ?
C30_2 C31_2 1.487(8) . ?
C30_2 H30A_2 0.9700 . ?
C30_2 H30B_2 0.9700 . ?
C31_2 C32_2 1.494(9) . ?
C31_2 H31A_2 0.9700 . ?
C31_2 H31B_2 0.9700 . ?
C32_2 C33_2 1.485(9) . ?
C32_2 H32A_2 0.9700 . ?
C32_2 H32B_2 0.9700 . ?
C33_2 H33A_2 0.9600 . ?
C33_2 H33B_2 0.9600 . ?
C33_2 H33C_2 0.9600 . ?

loop_
_geom_hbond_atom_site_label_D
_geom_hbond_atom_site_label_H
_geom_hbond_atom_site_label_A
_geom_hbond_distance_DH
_geom_hbond_distance_HA
_geom_hbond_distance_DA
_geom_hbond_angle_DHA
_geom_hbond_site_symmetry_A
_geom_hbond_publ_flag
O1_1 H1O_1 O2_2 0.82 2.17 2.970(4) 165.9 1_465 yes
O1_1 H1O_1 O3_2 0.82 2.51 3.060(4) 125.6 1_465 yes
O4_1 H4O_1 O9_2 0.82 1.94 2.720(5) 158.4 1_565 yes
C3_1 H3_1 O7_2 0.98 2.51 3.230(5) 130.0 1_455 yes
C11_1 H11_1 O7_2 0.98 2.31 3.252(5) 160.8 . yes
C14_1 H14A_1 O1_1 0.97 2.21 2.896(5) 126.8 . yes
C14_1 H14A_1 O2_1 0.97 2.50 2.990(5) 110.9 . yes
O1_2 H1O_2 O2_1 0.82 2.17 2.952(4) 159.8 1_655 yes
O1_2 H1O_2 O3_1 0.82 2.48 3.069(4) 129.7 1_655 yes
O4_2 H4O_2 O9_1 0.82 1.97 2.720(5) 152.7 . yes
C3_2 H3_2 O7_1 0.98 2.49 3.202(5) 129.7 1_645 yes
C11_2 H11_2 O7_1 0.98 2.33 3.275(5) 161.3 1_545 yes
C14_2 H14A_2 O1_2 0.97 2.20 2.890(5) 126.6 . yes
C14_2 H14A_2 O2_2 0.97 2.49 2.991(5) 112.1 . yes
C19_2 H19B_2 O7_2 0.96 2.63 3.149(6) 114.6 . yes

loop_
_geom_torsion_atom_site_label_1
_geom_torsion_atom_site_label_2
_geom_torsion_atom_site_label_3
_geom_torsion_atom_site_label_4
_geom_torsion
_geom_torsion_site_symmetry_1
_geom_torsion_site_symmetry_2
_geom_torsion_site_symmetry_3
_geom_torsion_site_symmetry_4
_geom_torsion_publ_flag
C7_1 C1_1 C2_1 O1_1 -92.5(4) . . . . ?
C13_1 C1_1 C2_1 O1_1 27.7(4) . . . . ?
C6_1 C1_1 C2_1 O1_1 148.8(3) . . . . ?
C7_1 C1_1 C2_1 C3_1 142.7(3) . . . . ?
C13_1 C1_1 C2_1 C3_1 -97.1(4) . . . . ?
C6_1 C1_1 C2_1 C3_1 24.0(4) . . . . ?
O1_1 C2_1 C3_1 O2_1 -65.2(3) . . . . ?
C1_1 C2_1 C3_1 O2_1 62.0(4) . . . . ?
O1_1 C2_1 C3_1 C4_1 -178.5(3) . . . . ?
C1_1 C2_1 C3_1 C4_1 -51.3(4) . . . . ?
O2_1 C3_1 C4_1 C8_1 -178.6(3) . . . . ?
C2_1 C3_1 C4_1 C8_1 -60.9(5) . . . . ?
O2_1 C3_1 C4_1 C5_1 -46.0(3) . . . . ?
C2_1 C3_1 C4_1 C5_1 71.7(4) . . . . ?
C8_1 C4_1 C5_1 C15_1 178.1(3) . . . . ?
C3_1 C4_1 C5_1 C15_1 45.9(3) . . . . ?
C8_1 C4_1 C5_1 C6_1 59.7(5) . . . . ?
C3_1 C4_1 C5_1 C6_1 -72.5(4) . . . . ?
C15_1 C5_1 C6_1 O4_1 -179.7(3) . . . . ?
C4_1 C5_1 C6_1 O4_1 -69.5(4) . . . . ?
C15_1 C5_1 C6_1 C11_1 61.4(4) . . . . ?
C4_1 C5_1 C6_1 C11_1 171.6(3) . . . . ?
C15_1 C5_1 C6_1 C1_1 -55.5(4) . . . . ?
C4_1 C5_1 C6_1 C1_1 54.7(4) . . . . ?
C7_1 C1_1 C6_1 O4_1 -24.0(4) . . . . ?
C2_1 C1_1 C6_1 O4_1 92.1(4) . . . . ?
C13_1 C1_1 C6_1 O4_1 -140.4(3) . . . . ?
C7_1 C1_1 C6_1 C11_1 97.2(3) . . . . ?
C2_1 C1_1 C6_1 C11_1 -146.7(3) . . . . ?
C13_1 C1_1 C6_1 C11_1 -19.2(3) . . . . ?
C7_1 C1_1 C6_1 C5_1 -142.3(3) . . . . ?
C2_1 C1_1 C6_1 C5_1 -26.2(4) . . . . ?
C13_1 C1_1 C6_1 C5_1 101.3(3) . . . . ?
C2_1 C3_1 O2_1 C15_1 -92.7(3) . . . . ?
C4_1 C3_1 O2_1 C15_1 28.8(3) . . . . ?
C3_1 C4_1 C8_1 C9_1 -13.4(6) . . . . ?
C5_1 C4_1 C8_1 C9_1 -134.9(4) . . . . ?
C3_1 C4_1 C8_1 C10_1 174.8(4) . . . . ?
C5_1 C4_1 C8_1 C10_1 53.3(5) . . . . ?
C12_1 O5_1 C11_1 C6_1 102.7(3) . . . . ?
O4_1 C6_1 C11_1 C12_1 131.1(3) . . . . ?
C5_1 C6_1 C11_1 C12_1 -114.7(4) . . . . ?
C1_1 C6_1 C11_1 C12_1 8.1(4) . . . . ?
O4_1 C6_1 C11_1 O5_1 67.3(4) . . . . ?
C5_1 C6_1 C11_1 O5_1 -178.6(3) . . . . ?
C1_1 C6_1 C11_1 O5_1 -55.8(4) . . . . ?
C11_1 O5_1 C12_1 C13_1 -99.6(4) . . . . ?
C6_1 C11_1 C12_1 O5_1 -102.4(3) . . . . ?
O5_1 C11_1 C12_1 C13_1 109.5(3) . . . . ?
C6_1 C11_1 C12_1 C13_1 7.0(4) . . . . ?
C17_1 O6_1 C13_1 C12_1 -100.8(3) . . . . ?
C17_1 O6_1 C13_1 C14_1 13.7(4) . . . . ?
C17_1 O6_1 C13_1 C1_1 145.0(3) . . . . ?
O5_1 C12_1 C13_1 O6_1 -69.7(4) . . . . ?
C11_1 C12_1 C13_1 O6_1 -136.0(3) . . . . ?
O5_1 C12_1 C13_1 C14_1 177.3(3) . . . . ?
C11_1 C12_1 C13_1 C14_1 110.9(3) . . . . ?
O5_1 C12_1 C13_1 C1_1 47.2(4) . . . . ?
C11_1 C12_1 C13_1 C1_1 -19.1(4) . . . . ?
C7_1 C1_1 C13_1 O6_1 25.4(4) . . . . ?
C2_1 C1_1 C13_1 O6_1 -92.8(3) . . . . ?
C6_1 C1_1 C13_1 O6_1 142.2(3) . . . . ?
C7_1 C1_1 C13_1 C12_1 -93.7(3) . . . . ?
C2_1 C1_1 C13_1 C12_1 148.1(3) . . . . ?
C6_1 C1_1 C13_1 C12_1 23.1(3) . . . . ?
C7_1 C1_1 C13_1 C14_1 146.3(3) . . . . ?
C2_1 C1_1 C13_1 C14_1 28.1(5) . . . . ?
C6_1 C1_1 C13_1 C14_1 -96.9(4) . . . . ?
O6_1 C13_1 C14_1 C16_1 -25.6(4) . . . . ?
C12_1 C13_1 C14_1 C16_1 92.5(3) . . . . ?
C1_1 C13_1 C14_1 C16_1 -148.5(3) . . . . ?
C3_1 O2_1 C15_1 O3_1 -176.4(3) . . . . ?
C3_1 O2_1 C15_1 C5_1 2.1(4) . . . . ?
C4_1 C5_1 C15_1 O3_1 146.9(4) . . . . ?
C6_1 C5_1 C15_1 O3_1 -95.2(5) . . . . ?
C4_1 C5_1 C15_1 O2_1 -31.4(3) . . . . ?
C6_1 C5_1 C15_1 O2_1 86.5(3) . . . . ?
C13_1 C14_1 C16_1 C17_1 27.8(4) . . . . ?
C13_1 C14_1 C16_1 C18_1 152.3(3) . . . . ?
C13_1 O6_1 C17_1 O7_1 -175.6(3) . . . . ?
C13_1 O6_1 C17_1 C16_1 4.8(4) . . . . ?
C14_1 C16_1 C17_1 O7_1 159.0(4) . . . . ?
C18_1 C16_1 C17_1 O7_1 34.5(6) . . . . ?
C14_1 C16_1 C17_1 O6_1 -21.4(4) . . . . ?
C18_1 C16_1 C17_1 O6_1 -145.9(3) . . . . ?
C20_1 O8_1 C18_1 C19_1 156.9(5) . . . . ?
C20_1 O8_1 C18_1 C16_1 -79.0(5) . . . . ?
C17_1 C16_1 C18_1 O8_1 -69.5(4) . . . . ?
C14_1 C16_1 C18_1 O8_1 172.2(3) . . . . ?
C17_1 C16_1 C18_1 C19_1 48.8(5) . . . . ?
C14_1 C16_1 C18_1 C19_1 -69.5(5) . . . . ?
C18_1 O8_1 C20_1 O9_1 -11.3(9) . . . . ?
C18_1 O8_1 C20_1 C21_1 163.1(5) . . . . ?
O9_1 C20_1 C21_1 C22_1 -13.7(12) . . . . ?
O8_1 C20_1 C21_1 C22_1 172.1(6) . . . . ?
C20_1 C21_1 C22_1 C23_1 163.9(7) . . . . ?
C21_1 C22_1 C23_1 C24_1 176.0(7) . . . . ?
C22_1 C23_1 C24_1 C25_1 177.2(8) . . . . ?
C23_1 C24_1 C25_1 C26_1 177.5(9) . . . . ?
C24_1 C25_1 C26_1 C27_1 179.0(9) . . . . ?
C25_1 C26_1 C27_1 C28_1 177.3(9) . . . . ?
C26_1 C27_1 C28_1 C29_1 176.4(9) . . . . ?
C27_1 C28_1 C29_1 C30_1 177.8(8) . . . . ?
C28_1 C29_1 C30_1 C31_1 179.4(9) . . . . ?
C29_1 C30_1 C31_1 C32B_1 157(2) . . . . ?
C29_1 C30_1 C31_1 C32_1 -170.7(11) . . . . ?
C30_1 C31_1 C32_1 C33_1 -78(3) . . . . ?
C30_1 C31_1 C32B_1 C33B_1 68(6) . . . . ?
C7_2 C1_2 C2_2 O1_2 -92.6(3) . . . . ?
C13_2 C1_2 C2_2 O1_2 27.8(4) . . . . ?
C6_2 C1_2 C2_2 O1_2 148.3(3) . . . . ?
C7_2 C1_2 C2_2 C3_2 143.5(3) . . . . ?
C13_2 C1_2 C2_2 C3_2 -96.1(4) . . . . ?
C6_2 C1_2 C2_2 C3_2 24.4(4) . . . . ?
O1_2 C2_2 C3_2 O2_2 -65.4(3) . . . . ?
C1_2 C2_2 C3_2 O2_2 61.2(4) . . . . ?
O1_2 C2_2 C3_2 C4_2 -179.4(3) . . . . ?
C1_2 C2_2 C3_2 C4_2 -52.7(4) . . . . ?
O2_2 C3_2 C4_2 C8_2 -178.2(3) . . . . ?
C2_2 C3_2 C4_2 C8_2 -59.5(4) . . . . ?
O2_2 C3_2 C4_2 C5_2 -46.1(3) . . . . ?
C2_2 C3_2 C4_2 C5_2 72.5(3) . . . . ?
C8_2 C4_2 C5_2 C15_2 177.6(3) . . . . ?
C3_2 C4_2 C5_2 C15_2 45.5(3) . . . . ?
C8_2 C4_2 C5_2 C6_2 59.3(4) . . . . ?
C3_2 C4_2 C5_2 C6_2 -72.8(3) . . . . ?
C15_2 C5_2 C6_2 O4_2 179.4(3) . . . . ?
C4_2 C5_2 C6_2 O4_2 -70.6(4) . . . . ?
C15_2 C5_2 C6_2 C11_2 61.0(4) . . . . ?
C4_2 C5_2 C6_2 C11_2 171.0(3) . . . . ?
C15_2 C5_2 C6_2 C1_2 -56.3(4) . . . . ?
C4_2 C5_2 C6_2 C1_2 53.8(4) . . . . ?
C7_2 C1_2 C6_2 O4_2 -23.4(4) . . . . ?
C2_2 C1_2 C6_2 O4_2 92.8(3) . . . . ?
C13_2 C1_2 C6_2 O4_2 -140.2(3) . . . . ?
C7_2 C1_2 C6_2 C11_2 97.4(3) . . . . ?
C2_2 C1_2 C6_2 C11_2 -146.3(3) . . . . ?
C13_2 C1_2 C6_2 C11_2 -19.3(3) . . . . ?
C7_2 C1_2 C6_2 C5_2 -141.7(3) . . . . ?
C2_2 C1_2 C6_2 C5_2 -25.5(4) . . . . ?
C13_2 C1_2 C6_2 C5_2 101.5(3) . . . . ?
C2_2 C3_2 O2_2 C15_2 -91.8(3) . . . . ?
C4_2 C3_2 O2_2 C15_2 29.4(3) . . . . ?
C3_2 C4_2 C8_2 C9_2 -13.3(6) . . . . ?
C5_2 C4_2 C8_2 C9_2 -134.2(4) . . . . ?
C3_2 C4_2 C8_2 C10_2 174.4(4) . . . . ?
C5_2 C4_2 C8_2 C10_2 53.5(5) . . . . ?
C12_2 O5_2 C11_2 C6_2 103.3(3) . . . . ?
O4_2 C6_2 C11_2 C12_2 130.9(3) . . . . ?
C5_2 C6_2 C11_2 C12_2 -115.4(4) . . . . ?
C1_2 C6_2 C11_2 C12_2 7.8(4) . . . . ?
O4_2 C6_2 C11_2 O5_2 67.0(4) . . . . ?
C5_2 C6_2 C11_2 O5_2 -179.2(3) . . . . ?
C1_2 C6_2 C11_2 O5_2 -56.1(4) . . . . ?
C11_2 O5_2 C12_2 C13_2 -98.7(4) . . . . ?
C6_2 C11_2 C12_2 O5_2 -101.9(3) . . . . ?
O5_2 C11_2 C12_2 C13_2 109.6(3) . . . . ?
C6_2 C11_2 C12_2 C13_2 7.7(4) . . . . ?
C17_2 O6_2 C13_2 C12_2 -100.8(3) . . . . ?
C17_2 O6_2 C13_2 C14_2 13.6(4) . . . . ?
C17_2 O6_2 C13_2 C1_2 145.1(3) . . . . ?
O5_2 C12_2 C13_2 O6_2 -70.3(4) . . . . ?
C11_2 C12_2 C13_2 O6_2 -136.2(3) . . . . ?
O5_2 C12_2 C13_2 C14_2 176.3(3) . . . . ?
C11_2 C12_2 C13_2 C14_2 110.4(3) . . . . ?
O5_2 C12_2 C13_2 C1_2 46.0(4) . . . . ?
C11_2 C12_2 C13_2 C1_2 -19.9(4) . . . . ?
C7_2 C1_2 C13_2 O6_2 25.0(4) . . . . ?
C2_2 C1_2 C13_2 O6_2 -93.1(3) . . . . ?
C6_2 C1_2 C13_2 O6_2 142.3(3) . . . . ?
C7_2 C1_2 C13_2 C12_2 -93.5(3) . . . . ?
C2_2 C1_2 C13_2 C12_2 148.3(3) . . . . ?
C6_2 C1_2 C13_2 C12_2 23.8(3) . . . . ?
C7_2 C1_2 C13_2 C14_2 146.2(3) . . . . ?
C2_2 C1_2 C13_2 C14_2 28.0(5) . . . . ?
C6_2 C1_2 C13_2 C14_2 -96.5(4) . . . . ?
O6_2 C13_2 C14_2 C16_2 -24.7(4) . . . . ?
C12_2 C13_2 C14_2 C16_2 93.1(4) . . . . ?
C1_2 C13_2 C14_2 C16_2 -147.5(3) . . . . ?
C3_2 O2_2 C15_2 O3_2 -177.5(4) . . . . ?
C3_2 O2_2 C15_2 C5_2 1.5(4) . . . . ?
C6_2 C5_2 C15_2 O3_2 -93.9(5) . . . . ?
C4_2 C5_2 C15_2 O3_2 147.9(4) . . . . ?
C6_2 C5_2 C15_2 O2_2 87.2(3) . . . . ?
C4_2 C5_2 C15_2 O2_2 -31.0(4) . . . . ?
C13_2 C14_2 C16_2 C17_2 26.3(4) . . . . ?
C13_2 C14_2 C16_2 C18_2 151.8(3) . . . . ?
C13_2 O6_2 C17_2 O7_2 -175.1(3) . . . . ?
C13_2 O6_2 C17_2 C16_2 4.1(4) . . . . ?
C18_2 C16_2 C17_2 O7_2 33.7(6) . . . . ?
C14_2 C16_2 C17_2 O7_2 159.2(4) . . . . ?
C18_2 C16_2 C17_2 O6_2 -145.3(3) . . . . ?
C14_2 C16_2 C17_2 O6_2 -19.9(4) . . . . ?
C20_2 O8_2 C18_2 C19_2 154.1(4) . . . . ?
C20_2 O8_2 C18_2 C16_2 -82.0(5) . . . . ?
C17_2 C16_2 C18_2 O8_2 -73.5(4) . . . . ?
C14_2 C16_2 C18_2 O8_2 167.7(3) . . . . ?
C17_2 C16_2 C18_2 C19_2 45.0(5) . . . . ?
C14_2 C16_2 C18_2 C19_2 -73.8(5) . . . . ?
C18_2 O8_2 C20_2 O9_2 -8.8(8) . . . . ?
C18_2 O8_2 C20_2 C21_2 168.7(5) . . . . ?
O9_2 C20_2 C21_2 C22_2 -5.9(10) . . . . ?
O8_2 C20_2 C21_2 C22_2 176.7(5) . . . . ?
C20_2 C21_2 C22_2 C23_2 169.3(6) . . . . ?
C21_2 C22_2 C23_2 C24_2 179.8(6) . . . . ?
C22_2 C23_2 C24_2 C25_2 178.0(7) . . . . ?
C23_2 C24_2 C25_2 C26_2 177.8(7) . . . . ?
C24_2 C25_2 C26_2 C27_2 -179.8(7) . . . . ?
C25_2 C26_2 C27_2 C28_2 179.5(7) . . . . ?
C26_2 C27_2 C28_2 C29_2 178.4(7) . . . . ?
C27_2 C28_2 C29_2 C30_2 178.8(7) . . . . ?
C28_2 C29_2 C30_2 C31_2 178.6(7) . . . . ?
C29_2 C30_2 C31_2 C32_2 -179.6(7) . . . . ?
C30_2 C31_2 C32_2 C33_2 -72.2(11) . . . . ?
